data_1517948
loop_
_publ_author_name
'Pusch, Stefan'
'Opatz, Till'

_publ_section_title
;
 A photochemical one-pot three-component synthesis of tetrasubstituted
 imidazoles.
;
_journal_issue 20
_journal_name_full 'Organic letters'
_journal_page_first 5430
_journal_page_last 5433
_journal_paper_doi 10.1021/ol502667h
_journal_volume 16
_journal_year 2014
_chemical_formula_moiety 'C29 H20 F2 N2 O'
_chemical_formula_sum 'C29 H20 F2 N2 O'
_chemical_formula_weight 450.47
_chemical_name_systematic
; 

 ? 

;
_space_group_IT_number 4
_symmetry_cell_setting monoclinic
_symmetry_space_group_name_Hall 'P 2yb'
_symmetry_space_group_name_H-M 'P 1 21 1'
_atom_sites_solution_hydrogens geom
_atom_sites_solution_primary direct
_atom_sites_solution_secondary difmap
_audit_creation_method SHELXL-97
_cell_angle_alpha 90.00
_cell_angle_beta 93.9888(19)
_cell_angle_gamma 90.00
_cell_formula_units_Z 2
_cell_length_a 10.5974(8)
_cell_length_b 8.8771(6)
_cell_length_c 11.6962(9)
_cell_measurement_reflns_used 8363
_cell_measurement_temperature 173(2)
_cell_measurement_theta_max 28.2
_cell_measurement_theta_min 2.5
_cell_volume 1097.65(14)
_computing_cell_refinement 'SAINT (Bruker, 2006)'
_computing_data_collection 'SAINT (Bruker, 2006)'
_computing_data_reduction 'SAINT (Bruker, 2006)'
_computing_molecular_graphics 'PLATON (Spek, 2009)'
_computing_publication_material 'PLATON (Spek, 2009)'
_computing_structure_refinement 'SHELXL-97 (Sheldrick, 2008)'
_computing_structure_solution 'SIR-97 (Altomare, 1999)'
_diffrn_ambient_temperature 173(2)
_diffrn_measured_fraction_theta_full 1.000
_diffrn_measured_fraction_theta_max 1.000
_diffrn_measurement_device '\k-geometry diffractometer'
_diffrn_measurement_device_type 'SMART APEX2'
_diffrn_measurement_method 'CCD scan'
_diffrn_radiation_monochromator graphite
_diffrn_radiation_type MoK\a
_diffrn_radiation_wavelength 0.71073
_diffrn_reflns_av_R_equivalents 0.0216
_diffrn_reflns_av_sigmaI/netI 0.0189
_diffrn_reflns_limit_h_max 14
_diffrn_reflns_limit_h_min -14
_diffrn_reflns_limit_k_max 11
_diffrn_reflns_limit_k_min -11
_diffrn_reflns_limit_l_max 15
_diffrn_reflns_limit_l_min -15
_diffrn_reflns_number 20568
_diffrn_reflns_theta_full 28.00
_diffrn_reflns_theta_max 28.00
_diffrn_reflns_theta_min 1.75
_diffrn_source 'sealed Tube'
_exptl_absorpt_coefficient_mu 0.095
_exptl_absorpt_correction_type none
_exptl_crystal_colour colourless
_exptl_crystal_density_diffrn 1.363
_exptl_crystal_density_method 'not measured'
_exptl_crystal_description needle
_exptl_crystal_F_000 468
_exptl_crystal_size_max 0.72
_exptl_crystal_size_mid 0.27
_exptl_crystal_size_min 0.19
_refine_diff_density_max 0.235
_refine_diff_density_min -0.281
_refine_diff_density_rms 0.034
_refine_ls_abs_structure_details 'Flack H D (1983), Acta Cryst. A39, 876-881'
_refine_ls_abs_structure_Flack -0.1(7)
_refine_ls_extinction_method none
_refine_ls_goodness_of_fit_ref 1.057
_refine_ls_hydrogen_treatment constr
_refine_ls_matrix_type full
_refine_ls_number_parameters 390
_refine_ls_number_reflns 5306
_refine_ls_number_restraints 1
_refine_ls_restrained_S_all 1.057
_refine_ls_R_factor_all 0.0455
_refine_ls_R_factor_gt 0.0382
_refine_ls_shift/su_max 0.000
_refine_ls_shift/su_mean 0.000
_refine_ls_structure_factor_coef Fsqd
_refine_ls_weighting_details 'calc w=1/[\s^2^(Fo^2^)+(0.0374P)^2^+0.2832P] where P=(Fo^2^+2Fc^2^)/3'
_refine_ls_weighting_scheme calc
_refine_ls_wR_factor_obs 0.0877
_refine_ls_wR_factor_ref 0.0938
_reflns_number_gt 4757
_reflns_number_total 5306
_reflns_threshold_expression >2\s(I)
_cod_data_source_file ol502667h_si_002.cif
_cod_data_source_block sp117
_cod_depositor_comments 'Adding full bibliography for 1517948--1517949.cif.'
_cod_original_sg_symbol_H-M 'P 21'
_cod_database_code 1517948

loop_
_symmetry_equiv_pos_as_xyz
'x, y, z'
'-x, y+1/2, -z'

loop_
_atom_site_label
_atom_site_type_symbol
_atom_site_fract_x
_atom_site_fract_y
_atom_site_fract_z
_atom_site_U_iso_or_equiv
_atom_site_adp_type
_atom_site_occupancy
_atom_site_symmetry_multiplicity
_atom_site_calc_flag
_atom_site_refinement_flags
_atom_site_disorder_assembly
_atom_site_disorder_group
F1 F 0.80373(16) 0.44195(18) 0.21190(10) 0.0837(5) Uani 1 1 d . . .
F2 F -0.20397(13) 0.07777(15) 0.65152(11) 0.0657(4) Uani 1 1 d . . .
O9 O 0.64739(10) 0.34926(13) 0.78279(10) 0.0368(3) Uani 1 1 d . . .
N1 N 0.45498(13) 0.46242(15) 0.63944(10) 0.0324(3) Uani 1 1 d . . .
N4 N 0.33062(15) 0.32874(15) 0.51726(11) 0.0355(3) Uani 1 1 d . . .
C2 C 0.34879(16) 0.42595(18) 0.69674(12) 0.0319(3) Uani 1 1 d . B .
C3 C 0.27191(16) 0.34458(18) 0.61907(13) 0.0326(3) Uani 1 1 d . . .
C5 C 0.43949(16) 0.39982(18) 0.53257(12) 0.0342(3) Uani 1 1 d . . .
C6 C 0.55859(18) 0.55928(18) 0.67982(13) 0.0379(4) Uani 1 1 d . . .
H6A H 0.5240 0.6472 0.7193 0.045 Uiso 1 1 calc R . .
H6B H 0.6014 0.5972 0.6130 0.045 Uiso 1 1 calc R . .
C7 C 0.65543(15) 0.48116(17) 0.76123(12) 0.0286(3) Uani 1 1 d . A .
C9 C 0.7609(2) 0.5749(2) 0.81314(14) 0.0474(5) Uani 1 1 d . . .
C10 C 0.8461(5) 0.5140(5) 0.9072(4) 0.0362(9) Uani 0.498(4) 1 d P A 1
H10 H 0.8231 0.4220 0.9417 0.043 Uiso 0.498(4) 1 calc PR A 1
C11 C 0.9571(4) 0.5826(5) 0.9482(3) 0.0467(11) Uani 0.498(4) 1 d P A 1
H11 H 1.0014 0.5474 1.0165 0.056 Uiso 0.498(4) 1 calc PR A 1
C12 C 1.0030(3) 0.7030(4) 0.8889(3) 0.0416(10) Uani 0.498(4) 1 d P A 1
H12 H 1.0808 0.7486 0.9152 0.050 Uiso 0.498(4) 1 calc PR A 1
C13 C 0.9374(4) 0.7573(4) 0.7922(3) 0.0348(8) Uani 0.498(4) 1 d P A 1
H13 H 0.9690 0.8416 0.7531 0.042 Uiso 0.498(4) 1 calc PR A 1
C14 C 0.8248(5) 0.6896(8) 0.7511(6) 0.0292(11) Uani 0.498(4) 1 d P A 1
H14 H 0.7880 0.7204 0.6785 0.035 Uiso 0.498(4) 1 calc PR A 1
C10A C 0.7909(4) 0.5452(5) 0.9285(3) 0.0333(8) Uani 0.502(4) 1 d P A 2
H10A H 0.7512 0.4656 0.9667 0.040 Uiso 0.502(4) 1 calc PR A 2
C11A C 0.8810(4) 0.6360(4) 0.9858(3) 0.0430(10) Uani 0.502(4) 1 d P A 2
H11A H 0.9119 0.6115 1.0617 0.052 Uiso 0.502(4) 1 calc PR A 2
C12A C 0.9257(4) 0.7616(4) 0.9329(3) 0.0423(10) Uani 0.502(4) 1 d P A 2
H12A H 0.9893 0.8219 0.9717 0.051 Uiso 0.502(4) 1 calc PR A 2
C13A C 0.8787(4) 0.8011(4) 0.8233(4) 0.0389(9) Uani 0.502(4) 1 d P A 2
H13A H 0.9103 0.8880 0.7875 0.047 Uiso 0.502(4) 1 calc PR A 2
C14A C 0.7861(5) 0.7146(7) 0.7659(6) 0.0299(11) Uani 0.502(4) 1 d P A 2
H14A H 0.7418 0.7489 0.6974 0.036 Uiso 0.502(4) 1 calc PR A 2
C15 C 0.53578(17) 0.41177(19) 0.44740(13) 0.0362(4) Uani 1 1 d . . .
C16 C 0.65178(19) 0.3407(2) 0.46731(14) 0.0427(4) Uani 1 1 d . . .
H16 H 0.6691 0.2852 0.5360 0.051 Uiso 1 1 calc R . .
C17 C 0.7431(2) 0.3499(3) 0.38758(16) 0.0525(5) Uani 1 1 d . . .
H17 H 0.8226 0.3011 0.4004 0.063 Uiso 1 1 calc R . .
C18 C 0.7143(3) 0.4320(3) 0.28990(16) 0.0590(6) Uani 1 1 d . . .
C19 C 0.6011(3) 0.5024(2) 0.26680(15) 0.0644(7) Uani 1 1 d . . .
H19 H 0.5846 0.5570 0.1976 0.077 Uiso 1 1 calc R . .
C20 C 0.5107(2) 0.4924(2) 0.34663(14) 0.0521(5) Uani 1 1 d . . .
H20 H 0.4312 0.5409 0.3323 0.063 Uiso 1 1 calc R . .
C21 C 0.14637(17) 0.27776(18) 0.62947(13) 0.0348(3) Uani 1 1 d . . .
C22 C 0.1020(2) 0.16960(19) 0.54963(15) 0.0443(4) Uani 1 1 d . . .
H22 H 0.1533 0.1417 0.4896 0.053 Uiso 1 1 calc R . .
C23 C -0.0159(2) 0.1019(2) 0.55635(17) 0.0545(5) Uani 1 1 d . . .
H23 H -0.0453 0.0285 0.5018 0.065 Uiso 1 1 calc R . .
C24 C -0.0883(2) 0.1437(2) 0.64336(16) 0.0467(5) Uani 1 1 d . . .
C25 C -0.05028(18) 0.2509(2) 0.72261(17) 0.0447(4) Uani 1 1 d . . .
H25 H -0.1029 0.2785 0.7817 0.054 Uiso 1 1 calc R . .
C26 C 0.06671(16) 0.3182(2) 0.71456(15) 0.0417(4) Uani 1 1 d . . .
H26 H 0.0934 0.3939 0.7683 0.050 Uiso 1 1 calc R . .
C27 C 0.33985(14) 0.46411(18) 0.81947(12) 0.0293(3) Uani 1 1 d . . .
C28 C 0.3684(3) 0.6158(4) 0.8575(3) 0.0314(7) Uani 0.498(3) 1 d P B 1
H28 H 0.3940 0.6908 0.8061 0.038 Uiso 0.498(3) 1 calc PR B 1
C29 C 0.3568(3) 0.6475(4) 0.9726(3) 0.0376(8) Uani 0.498(3) 1 d P B 1
H29 H 0.3696 0.7478 0.9991 0.045 Uiso 0.498(3) 1 calc PR B 1
C28A C 0.2590(3) 0.5774(4) 0.8595(3) 0.0345(8) Uani 0.502(3) 1 d P B 2
H28A H 0.2028 0.6289 0.8061 0.041 Uiso 0.502(3) 1 calc PR B 2
C29A C 0.2605(4) 0.6147(4) 0.9750(3) 0.0432(9) Uani 0.502(3) 1 d P B 2
H29A H 0.2126 0.6981 0.9987 0.052 Uiso 0.502(3) 1 calc PR B 2
C30 C 0.32685(18) 0.5361(2) 1.05033(14) 0.0432(4) Uani 1 1 d . . .
H30 H 0.3241 0.5566 1.1299 0.052 Uiso 1 1 calc R B 1
C31 C 0.3013(3) 0.3940(5) 1.0054(3) 0.0402(9) Uani 0.498(3) 1 d P B 1
H31 H 0.2727 0.3179 1.0545 0.048 Uiso 0.498(3) 1 calc PR B 1
C32 C 0.3157(3) 0.3582(4) 0.8908(3) 0.0320(7) Uani 0.498(3) 1 d P B 1
H32 H 0.3080 0.2567 0.8653 0.038 Uiso 0.498(3) 1 calc PR B 1
C31A C 0.4037(3) 0.4136(5) 1.0220(3) 0.0386(8) Uani 0.502(3) 1 d P B 2
H31A H 0.4533 0.3595 1.0789 0.046 Uiso 0.502(3) 1 calc PR B 2
C32A C 0.4029(3) 0.3762(4) 0.9067(2) 0.0296(7) Uani 0.502(3) 1 d P B 2
H32A H 0.4465 0.2881 0.8855 0.035 Uiso 0.502(3) 1 calc PR B 2

loop_
_atom_site_aniso_label
_atom_site_aniso_U_11
_atom_site_aniso_U_22
_atom_site_aniso_U_33
_atom_site_aniso_U_23
_atom_site_aniso_U_13
_atom_site_aniso_U_12
F1 0.1263(13) 0.0876(11) 0.0417(6) -0.0102(7) 0.0377(7) -0.0579(10)
F2 0.0787(9) 0.0527(7) 0.0642(8) 0.0059(6) -0.0063(7) -0.0313(7)
O9 0.0347(6) 0.0264(6) 0.0482(7) 0.0072(5) -0.0044(5) -0.0036(5)
N1 0.0431(7) 0.0309(7) 0.0220(6) -0.0020(5) -0.0067(5) 0.0065(6)
N4 0.0544(8) 0.0281(7) 0.0228(6) -0.0014(5) -0.0067(6) 0.0022(6)
C2 0.0430(8) 0.0280(8) 0.0236(7) -0.0010(6) -0.0047(6) 0.0093(7)
C3 0.0484(9) 0.0259(7) 0.0222(6) -0.0017(6) -0.0073(6) 0.0079(7)
C5 0.0525(9) 0.0285(8) 0.0202(6) -0.0007(6) -0.0072(6) 0.0041(7)
C6 0.0636(11) 0.0238(7) 0.0245(7) -0.0008(6) -0.0097(7) -0.0017(7)
C7 0.0385(8) 0.0259(7) 0.0216(6) -0.0004(5) 0.0046(6) -0.0029(6)
C9 0.0733(13) 0.0362(9) 0.0297(8) 0.0055(7) -0.0179(8) -0.0216(9)
C10 0.038(2) 0.037(2) 0.0324(19) 0.0066(15) -0.0082(17) -0.0029(18)
C11 0.049(2) 0.051(2) 0.0370(19) 0.0026(17) -0.0182(17) 0.0014(19)
C12 0.0317(18) 0.046(2) 0.045(2) -0.0113(16) -0.0098(15) -0.0060(16)
C13 0.0339(19) 0.0315(19) 0.0391(19) -0.0043(14) 0.0026(15) -0.0079(15)
C14 0.028(3) 0.033(3) 0.026(2) 0.0008(16) -0.001(2) 0.002(2)
C10A 0.032(2) 0.033(2) 0.0335(19) 0.0016(15) -0.0034(16) -0.0054(16)
C11A 0.051(2) 0.0385(19) 0.0360(18) 0.0022(15) -0.0184(17) -0.0034(17)
C12A 0.0371(19) 0.0331(18) 0.054(2) -0.0029(16) -0.0156(16) -0.0100(15)
C13A 0.038(2) 0.0294(18) 0.048(2) 0.0076(15) -0.0046(17) -0.0069(16)
C14A 0.029(3) 0.029(2) 0.030(2) 0.0036(17) -0.004(2) -0.001(2)
C15 0.0596(10) 0.0270(7) 0.0213(7) -0.0022(6) -0.0020(7) -0.0060(8)
C16 0.0585(11) 0.0429(10) 0.0270(7) 0.0047(7) 0.0044(7) -0.0043(9)
C17 0.0634(12) 0.0573(12) 0.0379(9) -0.0042(9) 0.0113(9) -0.0172(10)
C18 0.1000(18) 0.0496(12) 0.0291(9) -0.0071(8) 0.0162(10) -0.0390(13)
C19 0.129(2) 0.0414(11) 0.0225(8) 0.0050(8) 0.0013(10) -0.0243(13)
C20 0.0943(16) 0.0358(10) 0.0249(8) 0.0021(7) -0.0053(9) 0.0012(10)
C21 0.0482(9) 0.0268(7) 0.0273(7) -0.0004(6) -0.0126(7) 0.0045(7)
C22 0.0737(13) 0.0304(9) 0.0277(8) -0.0020(7) -0.0046(8) -0.0078(8)
C23 0.0873(15) 0.0366(10) 0.0375(9) -0.0020(8) -0.0104(10) -0.0244(10)
C24 0.0607(12) 0.0334(9) 0.0434(10) 0.0096(8) -0.0143(9) -0.0128(9)
C25 0.0434(10) 0.0397(10) 0.0494(10) -0.0048(8) -0.0082(8) 0.0049(8)
C26 0.0399(9) 0.0390(9) 0.0441(9) -0.0130(8) -0.0116(7) 0.0066(7)
C27 0.0322(7) 0.0299(7) 0.0249(7) -0.0053(6) -0.0037(5) 0.0033(6)
C28 0.0352(17) 0.0285(16) 0.0306(15) -0.0031(12) 0.0025(12) 0.0001(13)
C29 0.0372(19) 0.0411(18) 0.0342(17) -0.0173(15) -0.0004(14) 0.0008(15)
C28A 0.0419(18) 0.0301(16) 0.0315(15) -0.0065(13) 0.0033(13) 0.0016(14)
C29A 0.052(2) 0.0379(19) 0.041(2) -0.0166(15) 0.0107(16) -0.0018(16)
C30 0.0486(10) 0.0561(12) 0.0254(7) -0.0102(8) 0.0064(7) -0.0055(9)
C31 0.042(2) 0.050(2) 0.0297(16) 0.0093(14) 0.0094(14) 0.0025(16)
C32 0.0358(19) 0.0309(16) 0.0299(15) -0.0001(13) 0.0061(13) -0.0002(14)
C31A 0.044(2) 0.0493(19) 0.0215(14) 0.0015(14) -0.0024(12) -0.0097(16)
C32A 0.0321(18) 0.0320(16) 0.0243(14) -0.0002(11) -0.0001(12) -0.0011(13)

loop_
_atom_type_symbol
_atom_type_description
_atom_type_scat_dispersion_real
_atom_type_scat_dispersion_imag
_atom_type_scat_source
C C 0.0033 0.0016 'International Tables Vol C Tables 4.2.6.8 and 6.1.1.4'
H H 0.0000 0.0000 'International Tables Vol C Tables 4.2.6.8 and 6.1.1.4'
F F 0.0171 0.0103 'International Tables Vol C Tables 4.2.6.8 and 6.1.1.4'
N N 0.0061 0.0033 'International Tables Vol C Tables 4.2.6.8 and 6.1.1.4'
O O 0.0106 0.0060 'International Tables Vol C Tables 4.2.6.8 and 6.1.1.4'

loop_
_geom_angle_atom_site_label_1
_geom_angle_atom_site_label_2
_geom_angle_atom_site_label_3
_geom_angle
C5 N1 C2 107.27(13)
C5 N1 C6 125.43(14)
C2 N1 C6 127.10(13)
C5 N4 C3 106.00(13)
C3 C2 N1 105.39(13)
C3 C2 C27 132.92(16)
N1 C2 C27 121.49(14)
C2 C3 N4 109.75(15)
C2 C3 C21 130.75(15)
N4 C3 C21 119.50(14)
N4 C5 N1 111.56(14)
N4 C5 C15 125.61(14)
N1 C5 C15 122.83(15)
N1 C6 C7 113.43(13)
N1 C6 H6A 108.9
C7 C6 H6A 108.9
N1 C6 H6B 108.9
C7 C6 H6B 108.9
H6A C6 H6B 107.7
O9 C7 C9 121.41(15)
O9 C7 C6 121.46(14)
C9 C7 C6 117.13(13)
C10A C9 C14A 121.2(3)
C10A C9 C14 122.4(3)
C14A C9 C14 20.5(2)
C10A C9 C10 28.37(17)
C14A C9 C10 119.9(3)
C14 C9 C10 110.3(3)
C10A C9 C7 113.9(2)
C14A C9 C7 119.7(3)
C14 C9 C7 123.6(3)
C10 C9 C7 120.2(2)
C11 C10 C9 124.1(3)
C11 C10 H10 118.0
C9 C10 H10 118.0
C10 C11 C12 119.2(3)
C10 C11 H11 120.4
C12 C11 H11 120.4
C13 C12 C11 120.7(3)
C13 C12 H12 119.7
C11 C12 H12 119.7
C12 C13 C14 120.4(4)
C12 C13 H13 119.8
C14 C13 H13 119.8
C13 C14 C9 123.5(5)
C13 C14 H14 118.3
C9 C14 H14 118.3
C11A C10A C9 117.6(3)
C11A C10A H10A 121.2
C9 C10A H10A 121.2
C12A C11A C10A 120.1(3)
C12A C11A H11A 120.0
C10A C11A H11A 120.0
C11A C12A C13A 120.5(3)
C11A C12A H12A 119.8
C13A C12A H12A 119.8
C14A C13A C12A 120.4(4)
C14A C13A H13A 119.8
C12A C13A H13A 119.8
C13A C14A C9 116.8(5)
C13A C14A H14A 121.6
C9 C14A H14A 121.6
C16 C15 C20 119.49(17)
C16 C15 C5 119.96(14)
C20 C15 C5 120.55(18)
C15 C16 C17 120.66(17)
C15 C16 H16 119.7
C17 C16 H16 119.7
C18 C17 C16 117.7(2)
C18 C17 H17 121.1
C16 C17 H17 121.1
C19 C18 F1 118.7(2)
C19 C18 C17 123.4(2)
F1 C18 C17 117.9(2)
C18 C19 C20 118.52(18)
C18 C19 H19 120.7
C20 C19 H19 120.7
C19 C20 C15 120.2(2)
C19 C20 H20 119.9
C15 C20 H20 119.9
C26 C21 C22 117.48(17)
C26 C21 C3 123.43(15)
C22 C21 C3 119.09(16)
C23 C22 C21 121.30(19)
C23 C22 H22 119.4
C21 C22 H22 119.4
C24 C23 C22 118.48(17)
C24 C23 H23 120.8
C22 C23 H23 120.8
F2 C24 C23 119.21(17)
F2 C24 C25 118.2(2)
C23 C24 C25 122.56(19)
C24 C25 C26 118.45(19)
C24 C25 H25 120.8
C26 C25 H25 120.8
C25 C26 C21 121.71(17)
C25 C26 H26 119.1
C21 C26 H26 119.1
C32 C27 C32A 40.45(18)
C32 C27 C28A 98.7(2)
C32A C27 C28A 114.7(2)
C32 C27 C28 121.7(2)
C32A C27 C28 102.3(2)
C28A C27 C28 49.93(19)
C32 C27 C2 119.08(19)
C32A C27 C2 120.85(17)
C28A C27 C2 124.10(18)
C28 C27 C2 119.01(18)
C29 C28 C27 117.2(3)
C29 C28 H28 121.4
C27 C28 H28 121.4
C28 C29 C30 121.9(3)
C28 C29 H29 119.1
C30 C29 H29 119.1
C29A C28A C27 121.5(3)
C29A C28A H28A 119.3
C27 C28A H28A 119.3
C30 C29A C28A 120.2(3)
C30 C29A H29A 119.9
C28A C29A H29A 119.9
C29A C30 C31 98.6(2)
C29A C30 C29 46.4(2)
C31 C30 C29 116.4(2)
C29A C30 C31A 123.4(2)
C31 C30 C31A 46.4(2)
C29 C30 C31A 103.4(2)
C29A C30 H30 120.8
C31 C30 H30 121.8
C29 C30 H30 121.8
C31A C30 H30 115.7
C30 C31 C32 122.7(3)
C30 C31 H31 118.7
C32 C31 H31 118.7
C27 C32 C31 119.5(3)
C27 C32 H32 120.2
C31 C32 H32 120.2
C32A C31A C30 116.6(3)
C32A C31A H31A 121.7
C30 C31A H31A 121.7
C31A C32A C27 122.6(3)
C31A C32A H32A 118.7
C27 C32A H32A 118.7

loop_
_geom_bond_atom_site_label_1
_geom_bond_atom_site_label_2
_geom_bond_distance
F1 C18 1.363(2)
F2 C24 1.368(2)
O9 C7 1.2020(18)
N1 C5 1.3674(19)
N1 C2 1.388(2)
N1 C6 1.448(2)
N4 C5 1.316(2)
N4 C3 1.389(2)
C2 C3 1.381(2)
C2 C27 1.484(2)
C3 C21 1.469(2)
C5 C15 1.478(2)
C6 C7 1.518(2)
C6 H6A 0.9900
C6 H6B 0.9900
C7 C9 1.488(2)
C9 C10A 1.390(4)
C9 C14A 1.391(7)
C9 C14 1.446(7)
C9 C10 1.477(4)
C10 C11 1.381(6)
C10 H10 0.9500
C11 C12 1.381(6)
C11 H11 0.9500
C12 C13 1.374(5)
C12 H12 0.9500
C13 C14 1.391(7)
C13 H13 0.9500
C14 H14 0.9500
C10A C11A 1.386(5)
C10A H10A 0.9500
C11A C12A 1.375(5)
C11A H11A 0.9500
C12A C13A 1.388(5)
C12A H12A 0.9500
C13A C14A 1.383(8)
C13A H13A 0.9500
C14A H14A 0.9500
C15 C16 1.387(3)
C15 C20 1.389(2)
C16 C17 1.392(3)
C16 H16 0.9500
C17 C18 1.371(3)
C17 H17 0.9500
C18 C19 1.363(4)
C19 C20 1.387(3)
C19 H19 0.9500
C20 H20 0.9500
C21 C26 1.396(2)
C21 C22 1.398(2)
C22 C23 1.394(3)
C22 H22 0.9500
C23 C24 1.368(3)
C23 H23 0.9500
C24 C25 1.369(3)
C25 C26 1.386(3)
C25 H25 0.9500
C26 H26 0.9500
C27 C32 1.294(3)
C27 C32A 1.414(3)
C27 C28A 1.422(4)
C27 C28 1.444(3)
C28 C29 1.388(4)
C28 H28 0.9500
C29 C30 1.394(4)
C29 H29 0.9500
C28A C29A 1.389(5)
C28A H28A 0.9500
C29A C30 1.292(4)
C29A H29A 0.9500
C30 C31 1.386(4)
C30 C31A 1.412(4)
C30 H30 0.9500
C31 C32 1.396(4)
C31 H31 0.9500
C32 H32 0.9500
C31A C32A 1.388(4)
C31A H31A 0.9500
C32A H32A 0.9500

loop_
_geom_torsion_atom_site_label_1
_geom_torsion_atom_site_label_2
_geom_torsion_atom_site_label_3
_geom_torsion_atom_site_label_4
_geom_torsion
C5 N1 C2 C3 -1.36(16)
C6 N1 C2 C3 173.70(14)
C5 N1 C2 C27 174.15(14)
C6 N1 C2 C27 -10.8(2)
N1 C2 C3 N4 1.21(17)
C27 C2 C3 N4 -173.57(16)
N1 C2 C3 C21 -178.94(15)
C27 C2 C3 C21 6.3(3)
C5 N4 C3 C2 -0.57(18)
C5 N4 C3 C21 179.55(14)
C3 N4 C5 N1 -0.33(18)
C3 N4 C5 C15 179.17(15)
C2 N1 C5 N4 1.09(18)
C6 N1 C5 N4 -174.08(14)
C2 N1 C5 C15 -178.42(15)
C6 N1 C5 C15 6.4(2)
C5 N1 C6 C7 -104.73(17)
C2 N1 C6 C7 81.05(19)
N1 C6 C7 O9 4.0(2)
N1 C6 C7 C9 -176.06(15)
O9 C7 C9 C10A -41.5(3)
C6 C7 C9 C10A 138.6(3)
O9 C7 C9 C14A 163.8(3)
C6 C7 C9 C14A -16.2(3)
O9 C7 C9 C14 140.1(3)
C6 C7 C9 C14 -39.9(3)
O9 C7 C9 C10 -10.3(4)
C6 C7 C9 C10 169.7(3)
C10A C9 C10 C11 -105.7(7)
C14A C9 C10 C11 -4.6(7)
C14 C9 C10 C11 15.5(6)
C7 C9 C10 C11 169.5(4)
C9 C10 C11 C12 -10.0(7)
C10 C11 C12 C13 2.0(7)
C11 C12 C13 C14 -1.4(6)
C12 C13 C14 C9 8.8(7)
C10A C9 C14 C13 14.1(6)
C14A C9 C14 C13 107.0(17)
C10 C9 C14 C13 -14.7(6)
C7 C9 C14 C13 -167.6(3)
C14A C9 C10A C11A -20.5(6)
C14 C9 C10A C11A 3.6(6)
C10 C9 C10A C11A 75.5(6)
C7 C9 C10A C11A -174.8(3)
C9 C10A C11A C12A 8.0(6)
C10A C11A C12A C13A 1.9(7)
C11A C12A C13A C14A 0.1(7)
C12A C13A C14A C9 -11.7(6)
C10A C9 C14A C13A 22.2(6)
C14 C9 C14A C13A -77.8(14)
C10 C9 C14A C13A -10.8(6)
C7 C9 C14A C13A 175.1(3)
N4 C5 C15 C16 -112.74(19)
N1 C5 C15 C16 66.7(2)
N4 C5 C15 C20 66.5(2)
N1 C5 C15 C20 -114.01(18)
C20 C15 C16 C17 0.2(3)
C5 C15 C16 C17 179.52(17)
C15 C16 C17 C18 0.4(3)
C16 C17 C18 C19 -0.9(3)
C16 C17 C18 F1 179.66(17)
F1 C18 C19 C20 -179.73(17)
C17 C18 C19 C20 0.8(3)
C18 C19 C20 C15 -0.2(3)
C16 C15 C20 C19 -0.3(3)
C5 C15 C20 C19 -179.60(17)
C2 C3 C21 C26 17.0(3)
N4 C3 C21 C26 -163.20(15)
C2 C3 C21 C22 -164.12(17)
N4 C3 C21 C22 15.7(2)
C26 C21 C22 C23 -1.6(3)
C3 C21 C22 C23 179.43(17)
C21 C22 C23 C24 0.0(3)
C22 C23 C24 F2 -179.66(17)
C22 C23 C24 C25 1.1(3)
F2 C24 C25 C26 -179.87(16)
C23 C24 C25 C26 -0.6(3)
C24 C25 C26 C21 -1.0(3)
C22 C21 C26 C25 2.1(3)
C3 C21 C26 C25 -178.98(16)
C3 C2 C27 C32 48.9(3)
N1 C2 C27 C32 -125.2(2)
C3 C2 C27 C32A 95.9(3)
N1 C2 C27 C32A -78.2(2)
C3 C2 C27 C28A -77.0(3)
N1 C2 C27 C28A 108.9(2)
C3 C2 C27 C28 -136.1(2)
N1 C2 C27 C28 49.8(2)
C32 C27 C28 C29 -6.2(4)
C32A C27 C28 C29 -44.9(3)
C28A C27 C28 C29 67.1(3)
C2 C27 C28 C29 178.9(2)
C27 C28 C29 C30 4.1(5)
C32 C27 C28A C29A 49.9(4)
C32A C27 C28A C29A 10.8(4)
C28 C27 C28A C29A -74.6(4)
C2 C27 C28A C29A -175.9(3)
C27 C28A C29A C30 -6.9(5)
C28A C29A C30 C31 -40.6(4)
C28A C29A C30 C29 77.9(4)
C28A C29A C30 C31A 2.1(5)
C28 C29 C30 C29A -80.0(4)
C28 C29 C30 C31 -4.0(4)
C28 C29 C30 C31A 43.7(4)
C29A C30 C31 C32 51.2(4)
C29 C30 C31 C32 5.9(5)
C31A C30 C31 C32 -77.5(4)
C32A C27 C32 C31 78.4(4)
C28A C27 C32 C31 -39.8(4)
C28 C27 C32 C31 8.1(4)
C2 C27 C32 C31 -177.0(3)
C30 C31 C32 C27 -8.2(5)
C29A C30 C31A C32A -1.8(5)
C31 C30 C31A C32A 65.8(3)
C29 C30 C31A C32A -48.0(4)
C30 C31A C32A C27 6.5(5)
C32 C27 C32A C31A -84.3(4)
C28A C27 C32A C31A -10.7(4)
C28 C27 C32A C31A 40.6(4)
C2 C27 C32A C31A 175.7(3)
